data_1538348
loop_
_publ_author_name
'Marinder, B.O.'

_publ_section_title
;
 Note on the crystal structure of niobium dioxide
;
_journal_name_full 'Acta Chemica Scandinavica (1-27,1973-42,1988)'
_journal_page_first 707
_journal_page_last 708
_journal_volume 15
_journal_year 1961
_chemical_formula_sum 'Nb O2'
_space_group_IT_number 88
_symmetry_space_group_name_Hall '-I 4ad'
_symmetry_space_group_name_H-M 'I 41/a :2'
_cell_angle_alpha 90
_cell_angle_beta 90
_cell_angle_gamma 90
_cell_formula_units_Z 32
_cell_length_a 13.71
_cell_length_b 13.71
_cell_length_c 5.985
_cell_volume 1124.965
_citation_journal_id_ASTM ACSAA4
_cod_data_source_file Marinder_ACSAA4_1961_1918.cif
_cod_data_source_block Nb1O2
_cod_original_formula_sum 'Nb1 O2'
_cod_database_code 1538348

loop_
_symmetry_equiv_pos_as_xyz
x,y,z
-y+3/4,x+1/4,z+1/4
-x+1/2,-y,z+1/2
y+3/4,-x+3/4,z+3/4
-x,-y,-z
y-3/4,-x-1/4,-z-1/4
x-1/2,y,-z-1/2
-y-3/4,x-3/4,-z-3/4
x+1/2,y+1/2,z+1/2
-y+5/4,x+3/4,z+3/4
-x+1,-y+1/2,z+1
y+5/4,-x+5/4,z+5/4
-x+1/2,-y+1/2,-z+1/2
y-1/4,-x+1/4,-z+1/4
x,y+1/2,-z
-y-1/4,x-1/4,-z-1/4

loop_
_atom_site_label
_atom_site_type_symbol
_atom_site_fract_x
_atom_site_fract_y
_atom_site_fract_z
_atom_site_occupancy
_atom_site_U_iso_or_equiv
O2 O-2 0.971 0.125 0.501 1 0.0
O4 O-2 0.266 0.118 0.503 1 0.0
O3 O-2 0.28 0.126 0.993 1 0.0
Nb2 Nb+4 0.133 0.125 0.016 1 0.0
O1 O-2 0.986 0.13 0.001 1 0.0
Nb1 Nb+4 0.118 0.125 0.483 1 0.0
